data_4038110
loop_
_publ_author_name
'Parveen, Naziya'
'Sekar, Govindasamy'

_publ_section_title
;
 Palladium Nanoparticle-Catalyzed Stereoselective Domino Synthesis of
 3-Allylidene-2(3<i>H</i>)-oxindoles and
 3-Allylidene-2(3<i>H</i>)-benzofuranones.
;
_journal_issue 7
_journal_name_full 'The Journal of organic chemistry'
_journal_page_first 4682
_journal_page_last 4694
_journal_paper_doi 10.1021/acs.joc.9b03397
_journal_volume 85
_journal_year 2020
_chemical_formula_moiety 'C21 H19 N O3'
_chemical_formula_sum 'C21 H19 N O3'
_chemical_formula_weight 333.37
_space_group_crystal_system monoclinic
_space_group_IT_number 15
_space_group_name_Hall '-C 2yc'
_space_group_name_H-M_alt 'C 1 2/c 1'
_atom_sites_solution_hydrogens geom
_audit_creation_method SHELXL-2014/7
_cell_angle_alpha 90
_cell_angle_beta 102.5359(17)
_cell_angle_gamma 90
_cell_formula_units_Z 8
_cell_length_a 20.5819(9)
_cell_length_b 12.8776(5)
_cell_length_c 13.9465(6)
_cell_measurement_reflns_used 3115
_cell_measurement_temperature 296(2)
_cell_measurement_theta_max 24.29
_cell_measurement_theta_min 2.53
_cell_volume 3608.3(3)
_computing_cell_refinement 'Bruker SAINT'
_computing_data_collection 'Bruker APEX2'
_computing_data_reduction 'Bruker SAINT'
_computing_molecular_graphics 'Bruker SHELXTL'
_computing_publication_material 'Bruker SHELXTL'
_computing_structure_refinement 'SHELXL-2014/7 (Sheldrick, 2014)'
_computing_structure_solution 'SHELXS-97 (Sheldrick 2008)'
_diffrn_ambient_temperature 296(2)
_diffrn_measured_fraction_theta_full 1.000
_diffrn_measured_fraction_theta_max 1.000
_diffrn_measurement_device_type 'Bruker APEX-II CCD'
_diffrn_measurement_method '\f and \w scans'
_diffrn_radiation_type MoK\a
_diffrn_radiation_wavelength 0.71073
_diffrn_reflns_av_R_equivalents 0.0307
_diffrn_reflns_av_unetI/netI 0.0325
_diffrn_reflns_Laue_measured_fraction_full 1.000
_diffrn_reflns_Laue_measured_fraction_max 1.000
_diffrn_reflns_limit_h_max 24
_diffrn_reflns_limit_h_min -24
_diffrn_reflns_limit_k_max 15
_diffrn_reflns_limit_k_min -13
_diffrn_reflns_limit_l_max 16
_diffrn_reflns_limit_l_min -12
_diffrn_reflns_number 10809
_diffrn_reflns_point_group_measured_fraction_full 1.000
_diffrn_reflns_point_group_measured_fraction_max 1.000
_diffrn_reflns_theta_full 24.997
_diffrn_reflns_theta_max 24.997
_diffrn_reflns_theta_min 1.878
_exptl_absorpt_coefficient_mu 0.082
_exptl_absorpt_correction_T_max 0.987
_exptl_absorpt_correction_T_min 0.977
_exptl_absorpt_correction_type multi-scan
_exptl_absorpt_process_details 'SADABS V2014/5(Bruker AXS.Inc)'
_exptl_crystal_colour brown
_exptl_crystal_density_diffrn 1.227
_exptl_crystal_description Block
_exptl_crystal_F_000 1408
_exptl_crystal_size_max 0.280
_exptl_crystal_size_mid 0.220
_exptl_crystal_size_min 0.160
_refine_diff_density_max 0.223
_refine_diff_density_min -0.179
_refine_diff_density_rms 0.055
_refine_ls_extinction_coef 0.0014(3)
_refine_ls_extinction_expression Fc^*^=kFc[1+0.001xFc^2^\l^3^/sin(2\q)]^-1/4^
_refine_ls_extinction_method 'SHELXL-2014/7 (Sheldrick 2014'
_refine_ls_goodness_of_fit_ref 1.030
_refine_ls_hydrogen_treatment constr
_refine_ls_matrix_type full
_refine_ls_number_parameters 229
_refine_ls_number_reflns 3187
_refine_ls_number_restraints 0
_refine_ls_restrained_S_all 1.030
_refine_ls_R_factor_all 0.0757
_refine_ls_R_factor_gt 0.0464
_refine_ls_shift/su_max 0.001
_refine_ls_shift/su_mean 0.000
_refine_ls_structure_factor_coef Fsqd
_refine_ls_weighting_details 'w=1/[\s^2^(Fo^2^)+(0.0710P)^2^+0.8493P] where P=(Fo^2^+2Fc^2^)/3'
_refine_ls_weighting_scheme calc
_refine_ls_wR_factor_gt 0.1206
_refine_ls_wR_factor_ref 0.1414
_reflns_Friedel_coverage 0.000
_reflns_number_gt 2115
_reflns_number_total 3187
_reflns_threshold_expression 'I > 2\s(I)'
_cod_data_source_file jo9b03397_si_002.cif
_cod_data_source_block 8
_cod_depositor_comments 'Adding full bibliography for 4038109--4038113.cif.'
_cod_original_sg_symbol_H-M 'C 2/c'
_cod_database_code 4038110
_shelx_shelxl_version_number 2014/7
_shelx_space_group_comment
; 
The symmetry employed for this shelxl refinement is uniquely defined 
by the following loop, which should always be used as a source of 
symmetry information in preference to the above space-group names. 
They are only intended as comments. 
;
_shelx_estimated_absorpt_t_min 0.977
_shelx_estimated_absorpt_t_max 0.987

loop_
_space_group_symop_operation_xyz
'x, y, z'
'-x, y, -z+1/2'
'x+1/2, y+1/2, z'
'-x+1/2, y+1/2, -z+1/2'
'-x, -y, -z'
'x, -y, z-1/2'
'-x+1/2, -y+1/2, -z'
'x+1/2, -y+1/2, z-1/2'

loop_
_atom_site_label
_atom_site_type_symbol
_atom_site_fract_x
_atom_site_fract_y
_atom_site_fract_z
_atom_site_U_iso_or_equiv
_atom_site_adp_type
_atom_site_occupancy
_atom_site_site_symmetry_order
_atom_site_calc_flag
_atom_site_refinement_flags_posn
_atom_site_refinement_flags_adp
_atom_site_refinement_flags_occupancy
_atom_site_disorder_assembly
_atom_site_disorder_group
C1 C 0.84660(9) -0.18918(16) 0.09485(15) 0.0552(6) Uani 1 1 d . . . . .
H1 H 0.8134 -0.1391 0.0878 0.066 Uiso 1 1 calc R U . . .
C2 C 0.83055(11) -0.29397(18) 0.09261(17) 0.0673(6) Uani 1 1 d . . . . .
H2 H 0.7863 -0.3141 0.0841 0.081 Uiso 1 1 calc R U . . .
C3 C 0.87952(13) -0.36823(18) 0.10288(17) 0.0717(7) Uani 1 1 d . . . . .
H3 H 0.8676 -0.4380 0.1007 0.086 Uiso 1 1 calc R U . . .
C4 C 0.94597(12) -0.34200(16) 0.11641(17) 0.0634(6) Uani 1 1 d . . . . .
H4 H 0.9790 -0.3926 0.1240 0.076 Uiso 1 1 calc R U . . .
C5 C 0.96130(10) -0.23807(15) 0.11813(14) 0.0480(5) Uani 1 1 d . . . . .
C6 C 1.02056(9) -0.08712(16) 0.12976(13) 0.0445(5) Uani 1 1 d . . . . .
C7 C 0.94751(8) -0.05985(14) 0.11441(13) 0.0403(5) Uani 1 1 d . . . . .
C8 C 0.91271(9) -0.16017(15) 0.10766(13) 0.0436(5) Uani 1 1 d . . . . .
C9 C 0.92302(8) 0.03769(14) 0.10920(13) 0.0415(5) Uani 1 1 d . . . . .
C10 C 0.96551(9) 0.12925(15) 0.12038(14) 0.0467(5) Uani 1 1 d . . . . .
H10 H 1.0113 0.1193 0.1333 0.056 Uiso 1 1 calc R U . . .
C11 C 0.94279(10) 0.22604(16) 0.11317(15) 0.0538(5) Uani 1 1 d . . . . .
H11 H 0.8969 0.2354 0.1014 0.065 Uiso 1 1 calc R U . . .
C12 C 0.98445(12) 0.31902(18) 0.12238(17) 0.0624(6) Uani 1 1 d . . . . .
C13 C 1.09497(14) 0.3850(2) 0.1591(2) 0.0852(8) Uani 1 1 d . . . . .
H13A H 1.0883 0.4309 0.2113 0.102 Uiso 1 1 calc R U . . .
H13B H 1.0880 0.4244 0.0984 0.102 Uiso 1 1 calc R U . . .
C14 C 1.16337(14) 0.3409(3) 0.1827(2) 0.1128(11) Uani 1 1 d . . . . .
H14A H 1.1706 0.3059 0.2449 0.169 Uiso 1 1 calc R U . . .
H14B H 1.1953 0.3959 0.1859 0.169 Uiso 1 1 calc R U . . .
H14C H 1.1684 0.2924 0.1325 0.169 Uiso 1 1 calc R U . . .
C15 C 1.08641(10) -0.24993(19) 0.14451(16) 0.0665(6) Uani 1 1 d . . . . .
H15A H 1.1229 -0.2019 0.1533 0.100 Uiso 1 1 calc R U . . .
H15B H 1.0861 -0.2919 0.0875 0.100 Uiso 1 1 calc R U . . .
H15C H 1.0914 -0.2937 0.2013 0.100 Uiso 1 1 calc R U . . .
C16 C 0.84979(9) 0.05644(14) 0.09007(15) 0.0445(5) Uani 1 1 d . . . . .
C17 C 0.81296(9) 0.05851(17) -0.00553(16) 0.0577(6) Uani 1 1 d . . . . .
H17 H 0.8337 0.0462 -0.0574 0.069 Uiso 1 1 calc R U . . .
C18 C 0.74554(10) 0.07877(19) -0.0243(2) 0.0724(7) Uani 1 1 d . . . . .
H18 H 0.7211 0.0799 -0.0888 0.087 Uiso 1 1 calc R U . . .
C19 C 0.71470(11) 0.0970(2) 0.0504(2) 0.0796(8) Uani 1 1 d . . . . .
H19 H 0.6692 0.1102 0.0371 0.095 Uiso 1 1 calc R U . . .
C20 C 0.75024(12) 0.0963(2) 0.1452(2) 0.0808(8) Uani 1 1 d . . . . .
H20 H 0.7289 0.1091 0.1963 0.097 Uiso 1 1 calc R U . . .
C21 C 0.81813(10) 0.07638(18) 0.16567(17) 0.0630(6) Uani 1 1 d . . . . .
H21 H 0.8422 0.0765 0.2303 0.076 Uiso 1 1 calc R U . . .
N1 N 1.02437(8) -0.19301(13) 0.13150(11) 0.0501(4) Uani 1 1 d . . . . .
O1 O 1.06894(6) -0.02994(12) 0.13908(10) 0.0594(4) Uani 1 1 d . . . . .
O2 O 0.96251(10) 0.40507(13) 0.10683(16) 0.1019(7) Uani 1 1 d . . . . .
O3 O 1.04913(8) 0.29854(12) 0.14889(11) 0.0706(5) Uani 1 1 d . . . . .

loop_
_atom_site_aniso_label
_atom_site_aniso_U_11
_atom_site_aniso_U_22
_atom_site_aniso_U_33
_atom_site_aniso_U_23
_atom_site_aniso_U_13
_atom_site_aniso_U_12
C1 0.0487(12) 0.0467(13) 0.0649(14) 0.0011(11) 0.0006(9) -0.0019(9)
C2 0.0643(14) 0.0524(15) 0.0771(16) 0.0023(12) -0.0024(11) -0.0142(12)
C3 0.0902(18) 0.0383(13) 0.0768(17) -0.0050(11) -0.0035(13) -0.0088(12)
C4 0.0770(16) 0.0400(13) 0.0685(15) -0.0052(11) 0.0057(12) 0.0106(11)
C5 0.0558(12) 0.0418(12) 0.0445(11) -0.0021(9) 0.0069(9) 0.0068(9)
C6 0.0435(11) 0.0494(13) 0.0419(11) -0.0003(9) 0.0121(8) 0.0063(9)
C7 0.0403(10) 0.0400(11) 0.0409(10) -0.0011(9) 0.0095(8) 0.0025(8)
C8 0.0485(11) 0.0384(11) 0.0422(11) -0.0020(8) 0.0064(8) 0.0038(9)
C9 0.0426(10) 0.0404(12) 0.0416(11) 0.0010(9) 0.0096(8) 0.0030(8)
C10 0.0480(11) 0.0418(12) 0.0497(12) -0.0002(9) 0.0093(9) 0.0017(9)
C11 0.0565(12) 0.0450(13) 0.0589(13) 0.0014(10) 0.0105(10) 0.0006(10)
C12 0.0776(16) 0.0439(14) 0.0652(15) -0.0007(11) 0.0145(12) 0.0000(12)
C13 0.103(2) 0.0635(17) 0.0895(19) -0.0017(14) 0.0215(15) -0.0370(15)
C14 0.092(2) 0.116(3) 0.124(3) 0.016(2) 0.0093(18) -0.0451(19)
C15 0.0618(13) 0.0723(16) 0.0668(15) 0.0049(12) 0.0172(11) 0.0320(12)
C16 0.0420(10) 0.0347(11) 0.0574(12) 0.0020(9) 0.0118(9) 0.0045(8)
C17 0.0484(12) 0.0601(14) 0.0646(14) 0.0081(11) 0.0120(10) 0.0008(10)
C18 0.0512(13) 0.0713(17) 0.0878(18) 0.0134(14) 0.0001(12) 0.0058(11)
C19 0.0475(13) 0.0695(17) 0.120(2) 0.0017(16) 0.0138(15) 0.0136(12)
C20 0.0631(15) 0.0797(19) 0.111(2) -0.0146(16) 0.0448(15) 0.0090(13)
C21 0.0569(12) 0.0652(15) 0.0699(15) -0.0062(12) 0.0205(11) 0.0065(11)
N1 0.0494(9) 0.0483(11) 0.0536(10) -0.0007(8) 0.0131(7) 0.0152(8)
O1 0.0418(8) 0.0649(10) 0.0734(10) -0.0002(8) 0.0169(7) 0.0010(7)
O2 0.1119(15) 0.0375(10) 0.1524(19) 0.0064(11) 0.0203(12) 0.0054(10)
O3 0.0765(11) 0.0482(10) 0.0851(11) 0.0021(8) 0.0129(8) -0.0187(8)

loop_
_atom_type_symbol
_atom_type_description
_atom_type_scat_dispersion_real
_atom_type_scat_dispersion_imag
_atom_type_scat_source
C C 0.0033 0.0016 'International Tables Vol C Tables 4.2.6.8 and 6.1.1.4'
H H 0.0000 0.0000 'International Tables Vol C Tables 4.2.6.8 and 6.1.1.4'
N N 0.0061 0.0033 'International Tables Vol C Tables 4.2.6.8 and 6.1.1.4'
O O 0.0106 0.0060 'International Tables Vol C Tables 4.2.6.8 and 6.1.1.4'

loop_
_geom_angle_atom_site_label_1
_geom_angle_atom_site_label_2
_geom_angle_atom_site_label_3
_geom_angle
_geom_angle_site_symmetry_1
_geom_angle_site_symmetry_3
_geom_angle_publ_flag
C8 C1 C2 119.19(19) . . ?
C8 C1 H1 120.4 . . ?
C2 C1 H1 120.4 . . ?
C3 C2 C1 120.6(2) . . ?
C3 C2 H2 119.7 . . ?
C1 C2 H2 119.7 . . ?
C2 C3 C4 121.7(2) . . ?
C2 C3 H3 119.1 . . ?
C4 C3 H3 119.1 . . ?
C5 C4 C3 117.2(2) . . ?
C5 C4 H4 121.4 . . ?
C3 C4 H4 121.4 . . ?
C4 C5 N1 127.60(18) . . ?
C4 C5 C8 122.64(19) . . ?
N1 C5 C8 109.75(17) . . ?
O1 C6 N1 123.85(17) . . ?
O1 C6 C7 129.54(18) . . ?
N1 C6 C7 106.60(16) . . ?
C9 C7 C8 130.04(16) . . ?
C9 C7 C6 124.86(17) . . ?
C8 C7 C6 105.10(15) . . ?
C1 C8 C5 118.64(18) . . ?
C1 C8 C7 134.17(17) . . ?
C5 C8 C7 107.19(16) . . ?
C7 C9 C10 122.63(16) . . ?
C7 C9 C16 120.74(16) . . ?
C10 C9 C16 116.62(16) . . ?
C11 C10 C9 123.97(18) . . ?
C11 C10 H10 118.0 . . ?
C9 C10 H10 118.0 . . ?
C10 C11 C12 124.9(2) . . ?
C10 C11 H11 117.6 . . ?
C12 C11 H11 117.6 . . ?
O2 C12 O3 123.3(2) . . ?
O2 C12 C11 123.4(2) . . ?
O3 C12 C11 113.3(2) . . ?
O3 C13 C14 107.1(2) . . ?
O3 C13 H13A 110.3 . . ?
C14 C13 H13A 110.3 . . ?
O3 C13 H13B 110.3 . . ?
C14 C13 H13B 110.3 . . ?
H13A C13 H13B 108.6 . . ?
C13 C14 H14A 109.5 . . ?
C13 C14 H14B 109.5 . . ?
H14A C14 H14B 109.5 . . ?
C13 C14 H14C 109.5 . . ?
H14A C14 H14C 109.5 . . ?
H14B C14 H14C 109.5 . . ?
N1 C15 H15A 109.5 . . ?
N1 C15 H15B 109.5 . . ?
H15A C15 H15B 109.5 . . ?
N1 C15 H15C 109.5 . . ?
H15A C15 H15C 109.5 . . ?
H15B C15 H15C 109.5 . . ?
C21 C16 C17 118.85(18) . . ?
C21 C16 C9 121.34(17) . . ?
C17 C16 C9 119.75(17) . . ?
C18 C17 C16 120.3(2) . . ?
C18 C17 H17 119.8 . . ?
C16 C17 H17 119.8 . . ?
C19 C18 C17 120.5(2) . . ?
C19 C18 H18 119.8 . . ?
C17 C18 H18 119.8 . . ?
C18 C19 C20 120.1(2) . . ?
C18 C19 H19 119.9 . . ?
C20 C19 H19 119.9 . . ?
C19 C20 C21 120.3(2) . . ?
C19 C20 H20 119.8 . . ?
C21 C20 H20 119.8 . . ?
C16 C21 C20 119.9(2) . . ?
C16 C21 H21 120.0 . . ?
C20 C21 H21 120.0 . . ?
C6 N1 C5 111.35(15) . . ?
C6 N1 C15 123.57(17) . . ?
C5 N1 C15 125.07(18) . . ?
C12 O3 C13 117.87(19) . . ?

loop_
_geom_bond_atom_site_label_1
_geom_bond_atom_site_label_2
_geom_bond_distance
_geom_bond_site_symmetry_2
_geom_bond_publ_flag
C1 C8 1.385(3) . ?
C1 C2 1.388(3) . ?
C1 H1 0.9300 . ?
C2 C3 1.374(3) . ?
C2 H2 0.9300 . ?
C3 C4 1.381(3) . ?
C3 H3 0.9300 . ?
C4 C5 1.374(3) . ?
C4 H4 0.9300 . ?
C5 N1 1.397(2) . ?
C5 C8 1.402(3) . ?
C6 O1 1.223(2) . ?
C6 N1 1.366(3) . ?
C6 C7 1.513(2) . ?
C7 C9 1.350(2) . ?
C7 C8 1.470(3) . ?
C9 C10 1.456(3) . ?
C9 C16 1.492(2) . ?
C10 C11 1.327(3) . ?
C10 H10 0.9300 . ?
C11 C12 1.462(3) . ?
C11 H11 0.9300 . ?
C12 O2 1.199(3) . ?
C12 O3 1.329(3) . ?
C13 O3 1.446(3) . ?
C13 C14 1.487(4) . ?
C13 H13A 0.9700 . ?
C13 H13B 0.9700 . ?
C14 H14A 0.9600 . ?
C14 H14B 0.9600 . ?
C14 H14C 0.9600 . ?
C15 N1 1.449(2) . ?
C15 H15A 0.9600 . ?
C15 H15B 0.9600 . ?
C15 H15C 0.9600 . ?
C16 C21 1.379(3) . ?
C16 C17 1.383(3) . ?
C17 C18 1.380(3) . ?
C17 H17 0.9300 . ?
C18 C19 1.353(3) . ?
C18 H18 0.9300 . ?
C19 C20 1.365(4) . ?
C19 H19 0.9300 . ?
C20 C21 1.388(3) . ?
C20 H20 0.9300 . ?
C21 H21 0.9300 . ?

loop_
_geom_torsion_atom_site_label_1
_geom_torsion_atom_site_label_2
_geom_torsion_atom_site_label_3
_geom_torsion_atom_site_label_4
_geom_torsion
_geom_torsion_site_symmetry_1
_geom_torsion_site_symmetry_2
_geom_torsion_site_symmetry_3
_geom_torsion_site_symmetry_4
_geom_torsion_publ_flag
C8 C1 C2 C3 0.0(3) . . . . ?
C1 C2 C3 C4 0.5(4) . . . . ?
C2 C3 C4 C5 -0.7(3) . . . . ?
C3 C4 C5 N1 179.42(19) . . . . ?
C3 C4 C5 C8 0.5(3) . . . . ?
O1 C6 C7 C9 -0.7(3) . . . . ?
N1 C6 C7 C9 179.48(17) . . . . ?
O1 C6 C7 C8 179.59(19) . . . . ?
N1 C6 C7 C8 -0.25(18) . . . . ?
C2 C1 C8 C5 -0.1(3) . . . . ?
C2 C1 C8 C7 -179.4(2) . . . . ?
C4 C5 C8 C1 -0.1(3) . . . . ?
N1 C5 C8 C1 -179.20(16) . . . . ?
C4 C5 C8 C7 179.34(18) . . . . ?
N1 C5 C8 C7 0.3(2) . . . . ?
C9 C7 C8 C1 -0.4(4) . . . . ?
C6 C7 C8 C1 179.3(2) . . . . ?
C9 C7 C8 C5 -179.73(19) . . . . ?
C6 C7 C8 C5 -0.02(19) . . . . ?
C8 C7 C9 C10 178.15(17) . . . . ?
C6 C7 C9 C10 -1.5(3) . . . . ?
C8 C7 C9 C16 -2.7(3) . . . . ?
C6 C7 C9 C16 177.67(16) . . . . ?
C7 C9 C10 C11 178.24(19) . . . . ?
C16 C9 C10 C11 -1.0(3) . . . . ?
C9 C10 C11 C12 -178.86(19) . . . . ?
C10 C11 C12 O2 173.0(2) . . . . ?
C10 C11 C12 O3 -6.4(3) . . . . ?
C7 C9 C16 C21 97.8(2) . . . . ?
C10 C9 C16 C21 -83.0(2) . . . . ?
C7 C9 C16 C17 -85.1(2) . . . . ?
C10 C9 C16 C17 94.1(2) . . . . ?
C21 C16 C17 C18 -0.9(3) . . . . ?
C9 C16 C17 C18 -178.11(19) . . . . ?
C16 C17 C18 C19 0.1(4) . . . . ?
C17 C18 C19 C20 0.4(4) . . . . ?
C18 C19 C20 C21 -0.2(4) . . . . ?
C17 C16 C21 C20 1.1(3) . . . . ?
C9 C16 C21 C20 178.3(2) . . . . ?
C19 C20 C21 C16 -0.6(4) . . . . ?
O1 C6 N1 C5 -179.42(18) . . . . ?
C7 C6 N1 C5 0.4(2) . . . . ?
O1 C6 N1 C15 -0.1(3) . . . . ?
C7 C6 N1 C15 179.78(16) . . . . ?
C4 C5 N1 C6 -179.5(2) . . . . ?
C8 C5 N1 C6 -0.5(2) . . . . ?
C4 C5 N1 C15 1.2(3) . . . . ?
C8 C5 N1 C15 -179.80(17) . . . . ?
O2 C12 O3 C13 -0.1(3) . . . . ?
C11 C12 O3 C13 179.30(19) . . . . ?
C14 C13 O3 C12 -176.5(2) . . . . ?
